data_1545592
loop_
_publ_author_name
'Kondoh, Azusa'
'Kamata, Yuji'
'Terada, Masahiro'

_publ_section_title
;
 Synthesis of Enantioenriched \g-Amino-\a,\b-unsaturated Esters Utilizing
 Palladium-Catalyzed Rearrangement of Allylic Carbamates for Direct
 Application to Formal [3 + 2] Cycloaddition
;
_journal_name_full 'Organic Letters'
_journal_paper_doi 10.1021/acs.orglett.7b00471
_journal_year 2017
_chemical_absolute_configuration 'CHOOSE rm ad rmad syn or unk'
_chemical_formula_moiety 'C26 H26 N2 O5 S'
_chemical_formula_sum 'C26 H26 N2 O5 S'
_chemical_formula_weight 478.56
_space_group_crystal_system monoclinic
_space_group_IT_number 4
_space_group_name_Hall 'P 2yb'
_space_group_name_H-M_alt 'P 1 21 1'
_symmetry_space_group_name_Hall 'P 2yb'
_symmetry_space_group_name_H-M 'P 1 21 1'
_atom_sites_solution_hydrogens geom
_atom_sites_solution_primary direct
_atom_sites_solution_secondary difmap
_cell_angle_alpha 90.0000
_cell_angle_beta 109.929(8)
_cell_angle_gamma 90.0000
_cell_formula_units_Z 4
_cell_length_a 12.2554(7)
_cell_length_b 15.2305(9)
_cell_length_c 13.7518(9)
_cell_measurement_reflns_used 24354
_cell_measurement_temperature 150
_cell_measurement_theta_max 27.50
_cell_measurement_theta_min 3.00
_cell_volume 2413.1(3)
_computing_cell_refinement 'CrystalClear-SM Auto 2.0 r15'
_computing_data_collection 'CrystalClear-SM Auto 2.0 r15 (Rigaku, 2011)'
_computing_data_reduction 'CrystalClear-SM Auto 2.0 r15'
_computing_molecular_graphics 'CrystalStructure 4.2'
_computing_publication_material 'CrystalStructure 4.2 (Rigaku, 2015)'
_computing_structure_refinement 'SHELXL Version 2013/4 (Sheldrick, 2008)'
_computing_structure_solution 'SHELXS (Sheldrick, 2008)'
_diffrn_ambient_temperature 150
_diffrn_detector_area_resol_mean 13.653
_diffrn_measured_fraction_theta_full 0.998
_diffrn_measured_fraction_theta_max 0.998
_diffrn_measurement_device_type 'Rigaku XtaLAB mini'
_diffrn_measurement_method \w
_diffrn_radiation_type 'Mo K\a'
_diffrn_radiation_wavelength 0.71075
_diffrn_reflns_av_R_equivalents 0.0391
_diffrn_reflns_Laue_measured_fraction_full 0.998
_diffrn_reflns_Laue_measured_fraction_max 0.998
_diffrn_reflns_limit_h_max 15
_diffrn_reflns_limit_h_min -15
_diffrn_reflns_limit_k_max 19
_diffrn_reflns_limit_k_min -19
_diffrn_reflns_limit_l_max 17
_diffrn_reflns_limit_l_min -17
_diffrn_reflns_number 25683
_diffrn_reflns_point_group_measured_fraction_full 0.996
_diffrn_reflns_point_group_measured_fraction_max 0.996
_diffrn_reflns_theta_full 25.242
_diffrn_reflns_theta_max 27.484
_diffrn_reflns_theta_min 3.043
_diffrn_standards_number 0
_exptl_absorpt_coefficient_mu 0.174
_exptl_absorpt_correction_T_max 0.988
_exptl_absorpt_correction_T_min 0.795
_exptl_absorpt_correction_type multi-scan
_exptl_absorpt_process_details 'REQAB (Rigaku, 1998)'
_exptl_crystal_colour colorless
_exptl_crystal_density_diffrn 1.317
_exptl_crystal_density_method 'not measured'
_exptl_crystal_description platelet
_exptl_crystal_F_000 1008.00
_exptl_crystal_size_max 0.240
_exptl_crystal_size_mid 0.230
_exptl_crystal_size_min 0.070
_refine_diff_density_max 0.21
_refine_diff_density_min -0.28
_refine_ls_abs_structure_details
;
 Flack x determined using 4163 quotients [(I+)-(I-)]/[(I+)+(I-)]
 (Parsons, Flack and Wagner, Acta Cryst. B69 (2013) 249-259).
;
_refine_ls_abs_structure_Flack 0.01(3)
_refine_ls_extinction_method none
_refine_ls_goodness_of_fit_ref 1.036
_refine_ls_hydrogen_treatment constr
_refine_ls_number_parameters 613
_refine_ls_number_reflns 11013
_refine_ls_number_restraints 1
_refine_ls_R_factor_all 0.0513
_refine_ls_R_factor_gt 0.0427
_refine_ls_shift/su_max 0.000
_refine_ls_structure_factor_coef Fsqd
_refine_ls_weighting_details 'w = 1/[\s^2^(Fo^2^)+(0.0532P)^2^+0.0605P] where P=(Fo^2^+2Fc^2^)/3'
_refine_ls_weighting_scheme calc
_refine_ls_wR_factor_gt 0.0971
_refine_ls_wR_factor_ref 0.1009
_reflns_Friedel_coverage 0.923
_reflns_Friedel_fraction_full 0.993
_reflns_Friedel_fraction_max 0.993
_reflns_number_gt 9714
_reflns_number_total 11013
_reflns_threshold_expression F^2^>2.0\s(F^2^)
_cod_data_source_file ol7b00471_si_002.cif
_cod_data_source_block 01
_cod_database_code 1545592
_shelxl_version_number 2013-4

loop_
_space_group_symop_id
_space_group_symop_operation_xyz
1 +X,+Y,+Z
2 -X,1/2+Y,-Z

loop_
_atom_site_label
_atom_site_type_symbol
_atom_site_fract_x
_atom_site_fract_y
_atom_site_fract_z
_atom_site_U_iso_or_equiv
_atom_site_adp_type
_atom_site_occupancy
_atom_site_site_symmetry_order
_atom_site_calc_flag
_atom_site_refinement_flags_posn
_atom_site_refinement_flags_adp
S1 S 0.90282(7) 0.44595(5) 0.15462(6) 0.02753(17) Uani 1 1 d . .
S2 S 0.58946(6) -0.09897(5) 0.35561(6) 0.02799(17) Uani 1 1 d . .
O3 O 0.69641(19) -0.11199(16) 0.33882(17) 0.0376(5) Uani 1 1 d . .
O4 O 0.1445(2) -0.10119(18) 0.17784(18) 0.0417(6) Uani 1 1 d . .
O6 O 0.87177(19) 0.08575(14) 0.21156(17) 0.0305(5) Uani 1 1 d . .
O11 O 0.8526(2) 0.16015(15) 0.34637(16) 0.0361(5) Uani 1 1 d . .
O12 O 0.64211(19) 0.48044(15) 0.05854(16) 0.0332(5) Uani 1 1 d . .
O13 O 0.16202(19) -0.21132(15) 0.07535(19) 0.0387(6) Uani 1 1 d . .
O14 O 0.99811(19) 0.38729(16) 0.19782(18) 0.0365(5) Uani 1 1 d . .
O17 O 0.8759(2) 0.47826(15) 0.05172(17) 0.0369(5) Uani 1 1 d . .
O18 O 0.63412(19) 0.04706(16) 0.21724(19) 0.0396(6) Uani 1 1 d . .
O28 O 0.5218(2) -0.17217(14) 0.36657(18) 0.0372(6) Uani 1 1 d . .
N5 N 0.7884(2) 0.38977(16) 0.15958(18) 0.0248(5) Uani 1 1 d . .
N7 N 0.6146(2) 0.38348(15) 0.17852(17) 0.0228(5) Uani 1 1 d . .
N9 N 0.4358(2) 0.07244(15) 0.15401(17) 0.0220(5) Uani 1 1 d . .
N23 N 0.5015(2) -0.04459(17) 0.25400(18) 0.0252(5) Uani 1 1 d . .
C8 C 0.6111(3) -0.0279(2) 0.4611(2) 0.0267(6) Uani 1 1 d . .
C10 C 0.4957(2) 0.4000(2) 0.1664(2) 0.0262(6) Uani 1 1 d . .
C15 C 0.8467(2) 0.1564(2) 0.2568(2) 0.0252(6) Uani 1 1 d . .
C16 C 0.2008(3) -0.1417(2) 0.1366(2) 0.0274(6) Uani 1 1 d . .
C19 C 0.8009(3) 0.31790(18) 0.2339(2) 0.0229(6) Uani 1 1 d . .
H19 H 0.8707 0.3280 0.2968 0.028 Uiso 1 1 calc R U
C20 C 0.6881(2) 0.32698(18) 0.2613(2) 0.0225(6) Uani 1 1 d . .
H20 H 0.6507 0.2682 0.2580 0.027 Uiso 1 1 calc R U
C21 C 0.3748(2) -0.04867(19) 0.2274(2) 0.0214(6) Uani 1 1 d . .
H21 H 0.3544 -0.0578 0.2912 0.026 Uiso 1 1 calc R U
C22 C 0.6750(2) 0.42496(17) 0.1245(2) 0.0223(6) Uani 1 1 d . .
C24 C 0.4290(3) 0.14108(18) 0.0827(2) 0.0246(6) Uani 1 1 d . .
C25 C 0.9292(3) 0.6741(2) 0.3740(2) 0.0288(7) Uani 1 1 d . .
C26 C 0.3126(3) 0.10527(19) 0.2599(2) 0.0238(6) Uani 1 1 d . .
C27 C 0.3367(2) 0.04404(18) 0.1823(2) 0.0211(6) Uani 1 1 d . .
H27 H 0.2662 0.0394 0.1189 0.025 Uiso 1 1 calc R U
C29 C 0.8450(3) 0.6080(2) 0.2045(2) 0.0346(7) Uani 1 1 d . .
H29 H 0.7926 0.6108 0.1354 0.041 Uiso 1 1 calc R U
C30 C 0.5162(3) 0.1538(2) 0.0402(2) 0.0342(7) Uani 1 1 d . .
H30 H 0.5834 0.1177 0.0608 0.041 Uiso 1 1 calc R U
C31 C 0.5562(3) 0.0228(2) 0.6018(3) 0.0379(8) Uani 1 1 d . .
H31 H 0.5079 0.0182 0.6429 0.045 Uiso 1 1 calc R U
C32 C 0.9907(3) 0.5298(2) 0.3406(2) 0.0315(7) Uani 1 1 d . .
H32 H 1.0377 0.4793 0.3642 0.038 Uiso 1 1 calc R U
C33 C 0.6957(3) 0.0363(2) 0.4808(2) 0.0308(7) Uani 1 1 d . .
H33 H 0.7430 0.0414 0.4389 0.037 Uiso 1 1 calc R U
C34 C 0.3256(3) -0.12346(19) 0.1504(2) 0.0240(6) Uani 1 1 d . .
H34A H 0.3321 -0.1077 0.0828 0.029 Uiso 1 1 calc R U
H34B H 0.3721 -0.1772 0.1755 0.029 Uiso 1 1 calc R U
C35 C 0.4309(3) 0.4633(2) 0.0977(3) 0.0373(8) Uani 1 1 d . .
H35 H 0.4655 0.4973 0.0581 0.045 Uiso 1 1 calc R U
C36 C 0.4028(3) 0.1419(2) 0.3404(2) 0.0284(6) Uani 1 1 d . .
H36 H 0.4808 0.1299 0.3461 0.034 Uiso 1 1 calc R U
C37 C 0.8130(3) 0.2317(2) 0.1826(2) 0.0280(6) Uani 1 1 d . .
H37A H 0.7382 0.2180 0.1279 0.034 Uiso 1 1 calc R U
H37B H 0.8723 0.2388 0.1492 0.034 Uiso 1 1 calc R U
C38 C 0.4433(3) 0.3522(2) 0.2245(2) 0.0310(7) Uani 1 1 d . .
H38 H 0.4867 0.3095 0.2725 0.037 Uiso 1 1 calc R U
C39 C 0.9153(3) 0.53502(19) 0.2390(2) 0.0261(6) Uani 1 1 d . .
C40 C 0.6400(3) 0.0877(2) 0.6242(2) 0.0339(7) Uani 1 1 d . .
C41 C 0.5354(3) 0.0286(2) 0.2080(2) 0.0258(6) Uani 1 1 d . .
C42 C 0.7809(3) 0.4348(3) 0.5675(3) 0.0392(8) Uani 1 1 d . .
H42 H 0.8053 0.4580 0.6357 0.047 Uiso 1 1 calc R U
C43 C 0.3804(3) 0.1963(2) 0.4131(3) 0.0344(7) Uani 1 1 d . .
H43 H 0.4429 0.2205 0.4683 0.041 Uiso 1 1 calc R U
C44 C 0.7321(3) 0.4561(2) 0.3849(2) 0.0324(7) Uani 1 1 d . .
H44 H 0.7217 0.4946 0.3280 0.039 Uiso 1 1 calc R U
C45 C 0.2679(3) 0.2147(2) 0.4047(3) 0.0390(8) Uani 1 1 d . .
H45 H 0.2524 0.2524 0.4535 0.047 Uiso 1 1 calc R U
C46 C 0.8524(3) 0.6765(2) 0.2719(2) 0.0355(8) Uani 1 1 d . .
H46 H 0.8042 0.7265 0.2486 0.043 Uiso 1 1 calc R U
C47 C 0.1998(3) 0.1236(2) 0.2531(3) 0.0320(7) Uani 1 1 d . .
H47 H 0.1371 0.0986 0.1987 0.038 Uiso 1 1 calc R U
C48 C 0.3280(3) 0.3666(2) 0.2126(3) 0.0381(8) Uani 1 1 d . .
H48 H 0.2929 0.3332 0.2523 0.046 Uiso 1 1 calc R U
C49 C 0.7267(3) 0.3116(2) 0.4523(2) 0.0342(7) Uani 1 1 d . .
H49 H 0.7124 0.2504 0.4418 0.041 Uiso 1 1 calc R U
C50 C 0.7658(3) 0.4895(3) 0.4847(3) 0.0402(8) Uani 1 1 d . .
H50 H 0.7785 0.5508 0.4957 0.048 Uiso 1 1 calc R U
C51 C 0.3159(3) 0.4762(3) 0.0876(3) 0.0455(9) Uani 1 1 d . .
H51 H 0.2719 0.5191 0.0403 0.055 Uiso 1 1 calc R U
C52 C 0.3314(3) 0.1948(2) 0.0516(2) 0.0297(7) Uani 1 1 d . .
H52 H 0.2717 0.1869 0.0803 0.036 Uiso 1 1 calc R U
C53 C 0.6562(4) 0.1506(3) 0.7121(3) 0.0495(10) Uani 1 1 d . .
H53A H 0.7198 0.1911 0.7162 0.059 Uiso 1 1 calc R U
H53B H 0.6750 0.1177 0.7770 0.059 Uiso 1 1 calc R U
H53C H 0.5845 0.1839 0.7004 0.059 Uiso 1 1 calc R U
C54 C 0.7135(3) 0.3664(2) 0.3678(2) 0.0250(6) Uani 1 1 d . .
C55 C 0.3215(3) 0.2603(2) -0.0219(2) 0.0383(8) Uani 1 1 d . .
H55 H 0.2546 0.2967 -0.0430 0.046 Uiso 1 1 calc R U
C56 C 0.4068(4) 0.2729(2) -0.0639(3) 0.0450(9) Uani 1 1 d . .
H56 H 0.3995 0.3176 -0.1140 0.054 Uiso 1 1 calc R U
C57 C 0.2637(3) 0.4282(2) 0.1446(3) 0.0424(9) Uani 1 1 d . .
H57 H 0.1846 0.4377 0.1368 0.051 Uiso 1 1 calc R U
C58 C 0.7100(3) 0.0930(2) 0.5627(2) 0.0332(7) Uani 1 1 d . .
H58 H 0.7688 0.1366 0.5776 0.040 Uiso 1 1 calc R U
C59 C 0.5036(4) 0.2195(3) -0.0325(3) 0.0450(9) Uani 1 1 d . .
H59 H 0.5630 0.2280 -0.0613 0.054 Uiso 1 1 calc R U
C60 C 0.9963(3) 0.5992(2) 0.4066(2) 0.0319(7) Uani 1 1 d . .
H60 H 1.0475 0.5957 0.4761 0.038 Uiso 1 1 calc R U
C61 C 0.5407(3) -0.0354(2) 0.5211(2) 0.0336(7) Uani 1 1 d . .
H61 H 0.4830 -0.0798 0.5070 0.040 Uiso 1 1 calc R U
C62 C 0.9015(3) 0.0061(2) 0.2736(3) 0.0363(8) Uani 1 1 d . .
H62A H 0.8509 -0.0003 0.3160 0.044 Uiso 1 1 calc R U
H62B H 0.9832 0.0086 0.3205 0.044 Uiso 1 1 calc R U
C63 C 0.9392(3) 0.7509(2) 0.4449(3) 0.0377(8) Uani 1 1 d . .
H63A H 0.9964 0.7377 0.5130 0.045 Uiso 1 1 calc R U
H63B H 0.8636 0.7624 0.4521 0.045 Uiso 1 1 calc R U
H63C H 0.9641 0.8029 0.4160 0.045 Uiso 1 1 calc R U
C64 C 0.8845(4) -0.0691(2) 0.2013(3) 0.0506(10) Uani 1 1 d . .
H64A H 0.9039 -0.1238 0.2409 0.061 Uiso 1 1 calc R U
H64B H 0.9350 -0.0621 0.1599 0.061 Uiso 1 1 calc R U
H64C H 0.8033 -0.0710 0.1555 0.061 Uiso 1 1 calc R U
C65 C 0.1769(3) 0.1783(2) 0.3250(3) 0.0395(8) Uani 1 1 d . .
H65 H 0.0990 0.1906 0.3193 0.047 Uiso 1 1 calc R U
C66 C 0.7608(3) 0.3462(3) 0.5517(3) 0.0415(9) Uani 1 1 d . .
H66 H 0.7702 0.3084 0.6090 0.050 Uiso 1 1 calc R U
C67 C 0.0426(3) -0.2377(3) 0.0583(4) 0.0577(11) Uani 1 1 d . .
H67A H -0.0116 -0.2023 0.0021 0.069 Uiso 1 1 calc R U
H67B H 0.0236 -0.2286 0.1220 0.069 Uiso 1 1 calc R U
C68 C 0.0316(4) -0.3321(3) 0.0295(4) 0.0712(14) Uani 1 1 d . .
H68A H -0.0482 -0.3516 0.0173 0.085 Uiso 1 1 calc R U
H68B H 0.0852 -0.3666 0.0859 0.085 Uiso 1 1 calc R U
H68C H 0.0506 -0.3404 -0.0336 0.085 Uiso 1 1 calc R U

loop_
_atom_site_aniso_label
_atom_site_aniso_U_11
_atom_site_aniso_U_22
_atom_site_aniso_U_33
_atom_site_aniso_U_23
_atom_site_aniso_U_13
_atom_site_aniso_U_12
S1 0.0294(4) 0.0284(4) 0.0280(4) -0.0014(3) 0.0139(3) -0.0056(3)
S2 0.0268(4) 0.0245(4) 0.0271(4) 0.0031(3) 0.0021(3) 0.0020(3)
O3 0.0283(11) 0.0390(13) 0.0407(13) -0.0002(11) 0.0057(10) 0.0084(10)
O4 0.0322(12) 0.0559(15) 0.0422(13) -0.0154(13) 0.0194(11) -0.0107(12)
O6 0.0325(12) 0.0239(11) 0.0374(12) 0.0007(9) 0.0151(10) 0.0036(9)
O11 0.0520(15) 0.0292(11) 0.0222(11) 0.0004(9) 0.0065(10) 0.0019(10)
O12 0.0364(12) 0.0351(12) 0.0306(11) 0.0128(10) 0.0145(10) 0.0046(10)
O13 0.0314(12) 0.0357(13) 0.0467(14) -0.0123(11) 0.0103(10) -0.0137(10)
O14 0.0289(11) 0.0379(13) 0.0468(13) -0.0025(11) 0.0183(10) -0.0001(10)
O17 0.0479(14) 0.0409(13) 0.0276(11) -0.0013(10) 0.0201(10) -0.0129(11)
O18 0.0238(12) 0.0458(14) 0.0476(14) 0.0118(12) 0.0100(10) -0.0052(10)
O28 0.0425(14) 0.0251(11) 0.0353(12) 0.0069(10) 0.0018(10) -0.0040(10)
N5 0.0277(13) 0.0212(12) 0.0265(12) 0.0015(10) 0.0106(10) -0.0019(10)
N7 0.0233(12) 0.0238(12) 0.0197(11) 0.0021(10) 0.0052(9) -0.0008(10)
N9 0.0237(12) 0.0222(12) 0.0207(12) 0.0008(9) 0.0084(10) -0.0037(10)
N23 0.0222(12) 0.0257(13) 0.0245(12) 0.0046(10) 0.0037(10) -0.0011(10)
C8 0.0243(14) 0.0291(15) 0.0219(14) 0.0030(12) 0.0018(11) 0.0016(12)
C10 0.0271(14) 0.0243(14) 0.0265(14) -0.0064(13) 0.0082(12) -0.0047(13)
C15 0.0214(14) 0.0250(15) 0.0265(15) -0.0022(12) 0.0048(12) -0.0004(12)
C16 0.0284(16) 0.0280(15) 0.0235(14) 0.0025(13) 0.0060(12) -0.0038(13)
C19 0.0265(15) 0.0230(14) 0.0196(13) 0.0015(11) 0.0084(12) -0.0017(12)
C20 0.0274(15) 0.0203(13) 0.0203(13) 0.0012(11) 0.0089(12) -0.0032(12)
C21 0.0216(13) 0.0234(13) 0.0178(12) -0.0004(11) 0.0048(10) -0.0027(12)
C22 0.0265(14) 0.0199(14) 0.0209(13) -0.0031(11) 0.0084(11) -0.0031(11)
C24 0.0349(16) 0.0202(13) 0.0165(13) -0.0024(11) 0.0059(12) -0.0067(13)
C25 0.0247(15) 0.0337(17) 0.0273(15) 0.0006(13) 0.0080(12) -0.0042(13)
C26 0.0282(15) 0.0220(14) 0.0222(14) 0.0036(12) 0.0098(12) -0.0015(12)
C27 0.0196(13) 0.0240(14) 0.0188(13) 0.0002(11) 0.0052(11) -0.0022(11)
C29 0.0403(18) 0.0288(16) 0.0261(16) 0.0033(13) 0.0003(14) -0.0029(14)
C30 0.0439(19) 0.0300(16) 0.0306(16) -0.0007(14) 0.0152(15) -0.0096(15)
C31 0.0411(19) 0.045(2) 0.0285(17) 0.0071(15) 0.0131(15) -0.0018(16)
C32 0.0258(15) 0.0349(17) 0.0303(16) 0.0018(14) 0.0048(13) 0.0045(13)
C33 0.0299(16) 0.0320(16) 0.0297(16) 0.0013(14) 0.0090(13) -0.0033(14)
C34 0.0268(15) 0.0234(14) 0.0214(13) -0.0018(11) 0.0080(11) -0.0031(12)
C35 0.0319(17) 0.0362(18) 0.0445(19) 0.0086(15) 0.0139(15) 0.0010(14)
C36 0.0275(16) 0.0288(15) 0.0267(15) 0.0003(13) 0.0065(13) 0.0027(13)
C37 0.0356(17) 0.0265(15) 0.0236(15) -0.0017(13) 0.0125(13) 0.0007(13)
C38 0.0308(16) 0.0340(17) 0.0282(15) -0.0033(14) 0.0100(13) -0.0056(14)
C39 0.0274(15) 0.0234(14) 0.0270(15) -0.0003(12) 0.0088(12) -0.0062(12)
C40 0.0388(18) 0.0322(17) 0.0266(15) 0.0067(14) 0.0059(14) 0.0083(15)
C41 0.0266(16) 0.0256(14) 0.0245(14) -0.0017(12) 0.0078(12) -0.0035(12)
C42 0.0316(17) 0.061(2) 0.0273(16) -0.0139(17) 0.0136(14) -0.0066(16)
C43 0.0414(19) 0.0321(17) 0.0281(16) -0.0044(14) 0.0098(14) 0.0013(15)
C44 0.0413(18) 0.0310(16) 0.0290(15) -0.0048(13) 0.0174(14) -0.0064(14)
C45 0.052(2) 0.0344(18) 0.0367(19) -0.0048(15) 0.0229(17) 0.0049(16)
C46 0.0402(19) 0.0271(16) 0.0314(17) 0.0033(14) 0.0023(15) 0.0016(14)
C47 0.0289(16) 0.0322(17) 0.0331(17) -0.0006(14) 0.0082(13) -0.0007(13)
C48 0.0339(18) 0.0431(19) 0.0423(19) -0.0066(16) 0.0196(15) -0.0115(15)
C49 0.0425(19) 0.0373(19) 0.0247(15) 0.0019(14) 0.0139(14) 0.0025(15)
C50 0.046(2) 0.042(2) 0.0407(19) -0.0184(16) 0.0255(16) -0.0144(16)
C51 0.0331(18) 0.042(2) 0.056(2) 0.0070(18) 0.0087(17) 0.0072(16)
C52 0.0383(17) 0.0240(15) 0.0223(15) -0.0009(12) 0.0043(13) -0.0029(13)
C53 0.066(3) 0.042(2) 0.0379(19) -0.0024(18) 0.0149(19) 0.007(2)
C54 0.0256(15) 0.0305(15) 0.0205(14) -0.0016(12) 0.0097(12) -0.0024(12)
C55 0.051(2) 0.0271(16) 0.0253(15) 0.0028(13) -0.0016(15) -0.0032(15)
C56 0.070(3) 0.0305(17) 0.0285(17) 0.0062(15) 0.0083(17) -0.0175(18)
C57 0.0273(17) 0.047(2) 0.053(2) -0.0058(18) 0.0136(16) -0.0021(15)
C58 0.0314(17) 0.0304(16) 0.0337(17) 0.0015(14) 0.0059(14) -0.0010(14)
C59 0.063(3) 0.043(2) 0.0344(18) 0.0009(16) 0.0228(18) -0.0230(19)
C60 0.0254(15) 0.0417(18) 0.0237(15) -0.0008(14) 0.0020(12) 0.0018(14)
C61 0.0306(16) 0.0370(18) 0.0318(16) 0.0088(14) 0.0090(13) -0.0055(14)
C62 0.0299(17) 0.0240(15) 0.051(2) 0.0042(15) 0.0085(15) 0.0044(13)
C63 0.0365(18) 0.0409(19) 0.0329(17) -0.0028(15) 0.0081(14) 0.0064(15)
C64 0.060(3) 0.0295(18) 0.070(3) -0.0077(18) 0.033(2) 0.0026(17)
C65 0.0337(18) 0.0406(19) 0.051(2) -0.0037(17) 0.0230(16) 0.0011(15)
C66 0.042(2) 0.059(2) 0.0239(16) 0.0059(16) 0.0130(15) 0.0051(18)
C67 0.033(2) 0.058(3) 0.077(3) -0.012(2) 0.0119(19) -0.0223(19)
C68 0.069(3) 0.068(3) 0.074(3) -0.008(3) 0.022(3) -0.042(3)

loop_
_atom_type_symbol
_atom_type_description
_atom_type_scat_dispersion_real
_atom_type_scat_dispersion_imag
_atom_type_scat_source
C C 0.0033 0.0016
;
International Tables for Crystallography
(Vol. C, Tables 4.2.6.8 and 6.1.1.4)
;
H H 0.0000 0.0000
;
International Tables for Crystallography
(Vol. C, Table 6.1.1.4)
;
N N 0.0061 0.0033
;
International Tables for Crystallography
(Vol. C, Tables 4.2.6.8 and 6.1.1.4)
;
O O 0.0106 0.0060
;
International Tables for Crystallography
(Vol. C, Tables 4.2.6.8 and 6.1.1.4)
;
S S 0.1246 0.1234
;
International Tables for Crystallography
(Vol. C, Tables 4.2.6.8 and 6.1.1.4)
;

loop_
_geom_angle_atom_site_label_1
_geom_angle_atom_site_label_2
_geom_angle_atom_site_label_3
_geom_angle
O17 S1 O14 120.53(14)
O17 S1 N5 107.74(13)
O14 S1 N5 104.02(13)
O17 S1 C39 109.11(14)
O14 S1 C39 109.47(14)
N5 S1 C39 104.74(13)
O3 S2 O28 120.62(15)
O3 S2 N23 107.62(13)
O28 S2 N23 104.10(13)
O3 S2 C8 109.40(14)
O28 S2 C8 108.92(15)
N23 S2 C8 104.99(14)
C15 O6 C62 116.8(2)
C16 O13 C67 116.2(3)
C22 N5 C19 112.2(2)
C22 N5 S1 122.4(2)
C19 N5 S1 121.47(19)
C22 N7 C10 125.0(2)
C22 N7 C20 112.9(2)
C10 N7 C20 121.7(2)
C41 N9 C24 124.6(2)
C41 N9 C27 112.3(2)
C24 N9 C27 123.0(2)
C41 N23 C21 111.7(2)
C41 N23 S2 124.3(2)
C21 N23 S2 120.97(19)
C33 C8 C61 121.2(3)
C33 C8 S2 119.4(2)
C61 C8 S2 119.4(2)
C38 C10 C35 119.0(3)
C38 C10 N7 119.5(3)
C35 C10 N7 121.5(3)
O11 C15 O6 124.8(3)
O11 C15 C37 124.4(3)
O6 C15 C37 110.8(2)
O4 C16 O13 124.5(3)
O4 C16 C34 124.7(3)
O13 C16 C34 110.7(3)
N5 C19 C37 108.9(2)
N5 C19 C20 102.2(2)
C37 C19 C20 115.1(2)
N5 C19 H19 110.1
C37 C19 H19 110.1
C20 C19 H19 110.1
N7 C20 C54 112.8(2)
N7 C20 C19 103.0(2)
C54 C20 C19 111.3(2)
N7 C20 H20 109.9
C54 C20 H20 109.9
C19 C20 H20 109.9
N23 C21 C34 109.7(2)
N23 C21 C27 102.1(2)
C34 C21 C27 114.1(2)
N23 C21 H21 110.2
C34 C21 H21 110.2
C27 C21 H21 110.2
O12 C22 N7 129.0(3)
O12 C22 N5 124.1(3)
N7 C22 N5 106.9(2)
C52 C24 C30 119.4(3)
C52 C24 N9 119.2(3)
C30 C24 N9 121.3(3)
C60 C25 C46 117.9(3)
C60 C25 C63 121.5(3)
C46 C25 C63 120.6(3)
C47 C26 C36 118.6(3)
C47 C26 C27 120.4(3)
C36 C26 C27 121.0(3)
N9 C27 C26 112.5(2)
N9 C27 C21 102.3(2)
C26 C27 C21 112.5(2)
N9 C27 H27 109.8
C26 C27 H27 109.8
C21 C27 H27 109.8
C46 C29 C39 119.1(3)
C46 C29 H29 120.5
C39 C29 H29 120.5
C59 C30 C24 119.3(3)
C59 C30 H30 120.3
C24 C30 H30 120.3
C40 C31 C61 121.7(3)
C40 C31 H31 119.2
C61 C31 H31 119.2
C60 C32 C39 119.0(3)
C60 C32 H32 120.5
C39 C32 H32 120.5
C58 C33 C8 118.7(3)
C58 C33 H33 120.7
C8 C33 H33 120.7
C16 C34 C21 111.6(2)
C16 C34 H34A 109.3
C21 C34 H34A 109.3
C16 C34 H34B 109.3
C21 C34 H34B 109.3
H34A C34 H34B 108.0
C51 C35 C10 119.5(3)
C51 C35 H35 120.2
C10 C35 H35 120.2
C26 C36 C43 120.9(3)
C26 C36 H36 119.6
C43 C36 H36 119.6
C15 C37 C19 113.2(2)
C15 C37 H37A 108.9
C19 C37 H37A 108.9
C15 C37 H37B 108.9
C19 C37 H37B 108.9
H37A C37 H37B 107.8
C48 C38 C10 120.1(3)
C48 C38 H38 119.9
C10 C38 H38 119.9
C29 C39 C32 120.8(3)
C29 C39 S1 119.3(2)
C32 C39 S1 119.9(2)
C31 C40 C58 118.0(3)
C31 C40 C53 121.3(3)
C58 C40 C53 120.7(3)
O18 C41 N9 128.4(3)
O18 C41 N23 125.1(3)
N9 C41 N23 106.5(2)
C50 C42 C66 119.9(3)
C50 C42 H42 120.1
C66 C42 H42 120.1
C45 C43 C36 119.9(3)
C45 C43 H43 120.1
C36 C43 H43 120.1
C50 C44 C54 120.1(3)
C50 C44 H44 119.9
C54 C44 H44 119.9
C43 C45 C65 119.9(3)
C43 C45 H45 120.0
C65 C45 H45 120.0
C29 C46 C25 121.5(3)
C29 C46 H46 119.3
C25 C46 H46 119.3
C26 C47 C65 120.8(3)
C26 C47 H47 119.6
C65 C47 H47 119.6
C57 C48 C38 121.1(3)
C57 C48 H48 119.5
C38 C48 H48 119.5
C66 C49 C54 120.2(3)
C66 C49 H49 119.9
C54 C49 H49 119.9
C42 C50 C44 120.6(3)
C42 C50 H50 119.7
C44 C50 H50 119.7
C57 C51 C35 121.4(3)
C57 C51 H51 119.3
C35 C51 H51 119.3
C24 C52 C55 119.8(3)
C24 C52 H52 120.1
C55 C52 H52 120.1
C40 C53 H53A 109.5
C40 C53 H53B 109.5
H53A C53 H53B 109.5
C40 C53 H53C 109.5
H53A C53 H53C 109.5
H53B C53 H53C 109.5
C44 C54 C49 118.8(3)
C44 C54 C20 121.3(3)
C49 C54 C20 119.7(3)
C56 C55 C52 121.0(3)
C56 C55 H55 119.5
C52 C55 H55 119.5
C55 C56 C59 118.9(3)
C55 C56 H56 120.6
C59 C56 H56 120.6
C48 C57 C51 118.8(3)
C48 C57 H57 120.6
C51 C57 H57 120.6
C33 C58 C40 121.6(3)
C33 C58 H58 119.2
C40 C58 H58 119.2
C56 C59 C30 121.6(3)
C56 C59 H59 119.2
C30 C59 H59 119.2
C32 C60 C25 121.8(3)
C32 C60 H60 119.1
C25 C60 H60 119.1
C31 C61 C8 118.8(3)
C31 C61 H61 120.6
C8 C61 H61 120.6
O6 C62 C64 107.5(3)
O6 C62 H62A 110.2
C64 C62 H62A 110.2
O6 C62 H62B 110.2
C64 C62 H62B 110.2
H62A C62 H62B 108.5
C25 C63 H63A 109.5
C25 C63 H63B 109.5
H63A C63 H63B 109.5
C25 C63 H63C 109.5
H63A C63 H63C 109.5
H63B C63 H63C 109.5
C62 C64 H64A 109.5
C62 C64 H64B 109.5
H64A C64 H64B 109.5
C62 C64 H64C 109.5
H64A C64 H64C 109.5
H64B C64 H64C 109.5
C45 C65 C47 119.9(3)
C45 C65 H65 120.0
C47 C65 H65 120.0
C42 C66 C49 120.3(3)
C42 C66 H66 119.9
C49 C66 H66 119.9
O13 C67 C68 107.7(4)
O13 C67 H67A 110.2
C68 C67 H67A 110.2
O13 C67 H67B 110.2
C68 C67 H67B 110.2
H67A C67 H67B 108.5
C67 C68 H68A 109.5
C67 C68 H68B 109.5
H68A C68 H68B 109.5
C67 C68 H68C 109.5
H68A C68 H68C 109.5
H68B C68 H68C 109.5

loop_
_geom_bond_atom_site_label_1
_geom_bond_atom_site_label_2
_geom_bond_distance
S1 O17 1.427(2)
S1 O14 1.429(2)
S1 N5 1.664(2)
S1 C39 1.758(3)
S2 O3 1.420(2)
S2 O28 1.428(2)
S2 N23 1.666(2)
S2 C8 1.756(3)
O4 C16 1.202(4)
O6 C15 1.331(4)
O6 C62 1.456(4)
O11 C15 1.210(3)
O12 C22 1.204(3)
O13 C16 1.337(4)
O13 C67 1.458(4)
O18 C41 1.206(4)
N5 C22 1.412(4)
N5 C19 1.469(4)
N7 C22 1.369(4)
N7 C10 1.432(4)
N7 C20 1.466(4)
N9 C41 1.367(4)
N9 C24 1.417(3)
N9 C27 1.461(3)
N23 C41 1.412(4)
N23 C21 1.470(4)
C8 C33 1.383(4)
C8 C61 1.387(4)
C10 C38 1.390(4)
C10 C35 1.393(4)
C15 C37 1.497(4)
C16 C34 1.502(4)
C19 C37 1.520(4)
C19 C20 1.559(4)
C19 H19 1.0000
C20 C54 1.514(4)
C20 H20 1.0000
C21 C34 1.532(4)
C21 C27 1.549(4)
C21 H21 1.0000
C24 C52 1.391(4)
C24 C30 1.395(4)
C25 C60 1.387(5)
C25 C46 1.399(4)
C25 C63 1.502(4)
C26 C47 1.382(4)
C26 C36 1.387(4)
C26 C27 1.519(4)
C27 H27 1.0000
C29 C46 1.378(5)
C29 C39 1.387(5)
C29 H29 0.9500
C30 C59 1.385(5)
C30 H30 0.9500
C31 C40 1.382(5)
C31 C61 1.383(5)
C31 H31 0.9500
C32 C60 1.379(5)
C32 C39 1.390(4)
C32 H32 0.9500
C33 C58 1.382(5)
C33 H33 0.9500
C34 H34A 0.9900
C34 H34B 0.9900
C35 C51 1.382(5)
C35 H35 0.9500
C36 C43 1.395(4)
C36 H36 0.9500
C37 H37A 0.9900
C37 H37B 0.9900
C38 C48 1.383(5)
C38 H38 0.9500
C40 C58 1.397(5)
C40 C53 1.501(5)
C42 C50 1.372(5)
C42 C66 1.376(6)
C42 H42 0.9500
C43 C45 1.374(5)
C43 H43 0.9500
C44 C50 1.388(4)
C44 C54 1.391(4)
C44 H44 0.9500
C45 C65 1.386(5)
C45 H45 0.9500
C46 H46 0.9500
C47 C65 1.392(5)
C47 H47 0.9500
C48 C57 1.369(5)
C48 H48 0.9500
C49 C66 1.390(5)
C49 C54 1.394(4)
C49 H49 0.9500
C50 H50 0.9500
C51 C57 1.379(5)
C51 H51 0.9500
C52 C55 1.396(4)
C52 H52 0.9500
C53 H53A 0.9800
C53 H53B 0.9800
C53 H53C 0.9800
C55 C56 1.370(5)
C55 H55 0.9500
C56 C59 1.380(6)
C56 H56 0.9500
C57 H57 0.9500
C58 H58 0.9500
C59 H59 0.9500
C60 H60 0.9500
C61 H61 0.9500
C62 C64 1.483(5)
C62 H62A 0.9900
C62 H62B 0.9900
C63 H63A 0.9800
C63 H63B 0.9800
C63 H63C 0.9800
C64 H64A 0.9800
C64 H64B 0.9800
C64 H64C 0.9800
C65 H65 0.9500
C66 H66 0.9500
C67 C68 1.485(6)
C67 H67A 0.9900
C67 H67B 0.9900
C68 H68A 0.9800
C68 H68B 0.9800
C68 H68C 0.9800

loop_
_geom_torsion_atom_site_label_1
_geom_torsion_atom_site_label_2
_geom_torsion_atom_site_label_3
_geom_torsion_atom_site_label_4
_geom_torsion
O17 S1 N5 C22 -51.4(3)
O14 S1 N5 C22 179.5(2)
C39 S1 N5 C22 64.6(2)
O17 S1 N5 C19 152.7(2)
O14 S1 N5 C19 23.6(2)
C39 S1 N5 C19 -91.3(2)
O3 S2 N23 C41 -44.5(3)
O28 S2 N23 C41 -173.6(2)
C8 S2 N23 C41 72.0(3)
O3 S2 N23 C21 157.1(2)
O28 S2 N23 C21 28.0(3)
C8 S2 N23 C21 -86.4(2)
O3 S2 C8 C33 31.1(3)
O28 S2 C8 C33 164.9(2)
N23 S2 C8 C33 -84.1(3)
O3 S2 C8 C61 -150.8(2)
O28 S2 C8 C61 -17.1(3)
N23 S2 C8 C61 93.9(3)
C22 N7 C10 C38 178.7(3)
C20 N7 C10 C38 -9.3(4)
C22 N7 C10 C35 -1.4(4)
C20 N7 C10 C35 170.6(3)
C62 O6 C15 O11 4.0(4)
C62 O6 C15 C37 -177.5(2)
C67 O13 C16 O4 0.5(5)
C67 O13 C16 C34 178.2(3)
C22 N5 C19 C37 109.1(3)
S1 N5 C19 C37 -92.8(3)
C22 N5 C19 C20 -13.1(3)
S1 N5 C19 C20 145.1(2)
C22 N7 C20 C54 105.0(3)
C10 N7 C20 C54 -67.9(3)
C22 N7 C20 C19 -15.1(3)
C10 N7 C20 C19 172.1(2)
N5 C19 C20 N7 16.0(3)
C37 C19 C20 N7 -101.9(3)
N5 C19 C20 C54 -105.2(2)
C37 C19 C20 C54 136.9(3)
C41 N23 C21 C34 107.2(3)
S2 N23 C21 C34 -91.9(3)
C41 N23 C21 C27 -14.0(3)
S2 N23 C21 C27 146.8(2)
C10 N7 C22 O12 -0.7(5)
C20 N7 C22 O12 -173.2(3)
C10 N7 C22 N5 179.9(2)
C20 N7 C22 N5 7.4(3)
C19 N5 C22 O12 -175.0(3)
S1 N5 C22 O12 27.1(4)
C19 N5 C22 N7 4.4(3)
S1 N5 C22 N7 -153.51(19)
C41 N9 C24 C52 -164.5(3)
C27 N9 C24 C52 12.0(4)
C41 N9 C24 C30 17.9(4)
C27 N9 C24 C30 -165.7(3)
C41 N9 C27 C26 98.4(3)
C24 N9 C27 C26 -78.4(3)
C41 N9 C27 C21 -22.6(3)
C24 N9 C27 C21 160.6(2)
C47 C26 C27 N9 142.4(3)
C36 C26 C27 N9 -39.4(4)
C47 C26 C27 C21 -102.7(3)
C36 C26 C27 C21 75.5(3)
N23 C21 C27 N9 20.7(3)
C34 C21 C27 N9 -97.5(3)
N23 C21 C27 C26 -100.2(3)
C34 C21 C27 C26 141.5(2)
C52 C24 C30 C59 -0.2(4)
N9 C24 C30 C59 177.4(3)
C61 C8 C33 C58 0.6(5)
S2 C8 C33 C58 178.6(2)
O4 C16 C34 C21 2.3(4)
O13 C16 C34 C21 -175.4(2)
N23 C21 C34 C16 168.9(2)
C27 C21 C34 C16 -77.3(3)
C38 C10 C35 C51 -1.0(5)
N7 C10 C35 C51 179.1(3)
C47 C26 C36 C43 -0.1(4)
C27 C26 C36 C43 -178.3(3)
O11 C15 C37 C19 7.1(4)
O6 C15 C37 C19 -171.3(3)
N5 C19 C37 C15 170.0(2)
C20 C19 C37 C15 -75.9(3)
C35 C10 C38 C48 1.0(5)
N7 C10 C38 C48 -179.1(3)
C46 C29 C39 C32 1.1(5)
C46 C29 C39 S1 177.9(3)
C60 C32 C39 C29 -1.1(5)
C60 C32 C39 S1 -177.8(2)
O17 S1 C39 C29 34.1(3)
O14 S1 C39 C29 167.9(2)
N5 S1 C39 C29 -81.0(3)
O17 S1 C39 C32 -149.1(2)
O14 S1 C39 C32 -15.3(3)
N5 S1 C39 C32 95.8(3)
C61 C31 C40 C58 -0.2(5)
C61 C31 C40 C53 -179.9(3)
C24 N9 C41 O18 11.9(5)
C27 N9 C41 O18 -164.9(3)
C24 N9 C41 N23 -168.9(2)
C27 N9 C41 N23 14.4(3)
C21 N23 C41 O18 -179.9(3)
S2 N23 C41 O18 20.0(4)
C21 N23 C41 N9 0.8(3)
S2 N23 C41 N9 -159.3(2)
C26 C36 C43 C45 -0.6(5)
C36 C43 C45 C65 0.9(5)
C39 C29 C46 C25 0.2(5)
C60 C25 C46 C29 -1.6(5)
C63 C25 C46 C29 177.5(3)
C36 C26 C47 C65 0.5(5)
C27 C26 C47 C65 178.7(3)
C10 C38 C48 C57 -0.5(5)
C66 C42 C50 C44 -1.1(5)
C54 C44 C50 C42 -0.1(5)
C10 C35 C51 C57 0.4(6)
C30 C24 C52 C55 0.3(4)
N9 C24 C52 C55 -177.4(3)
C50 C44 C54 C49 1.4(5)
C50 C44 C54 C20 -174.0(3)
C66 C49 C54 C44 -1.6(5)
C66 C49 C54 C20 173.9(3)
N7 C20 C54 C44 -37.4(4)
C19 C20 C54 C44 77.8(4)
N7 C20 C54 C49 147.1(3)
C19 C20 C54 C49 -97.7(3)
C24 C52 C55 C56 -0.2(5)
C52 C55 C56 C59 0.0(5)
C38 C48 C57 C51 0.0(5)
C35 C51 C57 C48 0.1(6)
C8 C33 C58 C40 -1.1(5)
C31 C40 C58 C33 0.9(5)
C53 C40 C58 C33 -179.3(3)
C55 C56 C59 C30 0.1(5)
C24 C30 C59 C56 0.0(5)
C39 C32 C60 C25 -0.4(5)
C46 C25 C60 C32 1.7(5)
C63 C25 C60 C32 -177.5(3)
C40 C31 C61 C8 -0.3(5)
C33 C8 C61 C31 0.1(5)
S2 C8 C61 C31 -177.9(2)
C15 O6 C62 C64 160.0(3)
C43 C45 C65 C47 -0.4(5)
C26 C47 C65 C45 -0.3(5)
C50 C42 C66 C49 0.9(6)
C54 C49 C66 C42 0.4(5)
C16 O13 C67 C68 -156.1(3)
